data_7046929
loop_
_publ_author_name
'Tang, Yiwen'
'Soares, Alexandre Cavaco'
'Ferbinteanu, Marilena'
'Gao, Yuan'
'Rothenberg, Gadi'
'Tanase, Stefania'

_publ_section_title
;
 Coordination polymers from alkaline-earth nodes and pyrazine carboxylate
 linkers.
;
_journal_issue 30
_journal_name_full 'Dalton transactions (Cambridge, England : 2003)'
_journal_page_first 10071
_journal_page_last 10079
_journal_paper_doi 10.1039/c8dt02177e
_journal_volume 47
_journal_year 2018
_chemical_absolute_configuration 'CHOOSE rm ad rmad syn or unk'
_chemical_formula_moiety 'C12 H16 N4 O18 Sr2'
_chemical_formula_sum 'C12 H16 N4 O18 Sr2'
_chemical_formula_weight 679.51
_space_group_crystal_system triclinic
_space_group_IT_number 1
_space_group_name_Hall 'P 1'
_space_group_name_H-M_alt 'P 1'
_symmetry_space_group_name_Hall 'P 1'
_symmetry_space_group_name_H-M 'P 1'
_atom_sites_solution_hydrogens geom
_atom_sites_solution_primary direct
_atom_sites_solution_secondary difmap
_audit_update_record
;
2018-06-29 deposited with the CCDC.
2018-07-03 downloaded from the CCDC.
;
_cell_angle_alpha 73.814(5)
_cell_angle_beta 80.723(6)
_cell_angle_gamma 75.136(5)
_cell_formula_units_Z 1
_cell_length_a 6.2281(2)
_cell_length_b 9.4499(4)
_cell_length_c 10.6160(7)
_cell_measurement_reflns_used 8384
_cell_measurement_temperature 293
_cell_measurement_theta_max 27.50
_cell_measurement_theta_min 3.40
_cell_volume 577.24(5)
_computing_cell_refinement 'CrystalClear-SM Expert 2.0 r8'
_computing_data_collection 'CrystalClear-SM Expert 2.0 r8 (Rigaku, 2011)'
_computing_data_reduction 'CrystalClear-SM Expert 2.0 r8'
_computing_molecular_graphics 'CrystalStructure 4.2'
_computing_publication_material 'CrystalStructure 4.2 (Rigaku, 2015)'
_computing_structure_refinement 'SHELXL97 (Sheldrick, 2008)'
_computing_structure_solution 'SIR92 (Altomare, et al., 1994)'
_diffrn_ambient_temperature 293
_diffrn_detector_area_resol_mean 10.000
_diffrn_measured_fraction_theta_full 0.998
_diffrn_measured_fraction_theta_max 0.998
_diffrn_measurement_device_type 'Rigaku R-AXIS RAPID II'
_diffrn_measurement_method \w
_diffrn_radiation_type 'Mo K\a'
_diffrn_radiation_wavelength 0.71075
_diffrn_reflns_av_R_equivalents 0.0526
_diffrn_reflns_Laue_measured_fraction_full 0.000
_diffrn_reflns_Laue_measured_fraction_max 0.000
_diffrn_reflns_limit_h_max 8
_diffrn_reflns_limit_h_min -8
_diffrn_reflns_limit_k_max 12
_diffrn_reflns_limit_k_min -11
_diffrn_reflns_limit_l_max 13
_diffrn_reflns_limit_l_min -13
_diffrn_reflns_number 8952
_diffrn_reflns_point_group_measured_fraction_full 0.000
_diffrn_reflns_point_group_measured_fraction_max 0.000
_diffrn_reflns_theta_full 27.470
_diffrn_reflns_theta_max 27.470
_diffrn_reflns_theta_min 3.400
_diffrn_standards_number 0
_exptl_absorpt_coefficient_mu 4.707
_exptl_absorpt_correction_type none
_exptl_crystal_colour colorless
_exptl_crystal_density_diffrn 1.955
_exptl_crystal_density_method 'not measured'
_exptl_crystal_description block
_exptl_crystal_F_000 336.00
_exptl_crystal_size_max 0.300
_exptl_crystal_size_mid 0.200
_exptl_crystal_size_min 0.150
_refine_diff_density_max 0.96
_refine_diff_density_min -0.47
_refine_ls_abs_structure_details 'Flack, H. D. (1983), Acta Cryst. A39, 876-881.  2126 Friedel Pairs'
_refine_ls_abs_structure_Flack 0.43(2)
_refine_ls_extinction_method none
_refine_ls_goodness_of_fit_ref 1.083
_refine_ls_hydrogen_treatment constr
_refine_ls_number_parameters 325
_refine_ls_number_reflns 4760
_refine_ls_number_restraints 3
_refine_ls_R_factor_all 0.0447
_refine_ls_R_factor_gt 0.0418
_refine_ls_shift/su_max 0.000
_refine_ls_structure_factor_coef Fsqd
_refine_ls_weighting_details 'w = 1/[\s^2^(Fo^2^)+(0.0642P)^2^+1.3262P] where P=(Fo^2^+2Fc^2^)/3'
_refine_ls_weighting_scheme calc
_refine_ls_wR_factor_gt 0.1125
_refine_ls_wR_factor_ref 0.1175
_reflns_number_gt 4465
_reflns_number_total 4760
_reflns_threshold_expression F^2^>2.0\s(F^2^)
_cod_data_source_file c8dt02177e4.cif
_cod_data_source_block Sr25pyzdc
_cod_depositor_comments 'Adding full bibliography for 7046929--7046934.cif.'
_cod_database_code 7046929

loop_
_space_group_symop_id
_space_group_symop_operation_xyz
1 +X,+Y,+Z

loop_
_atom_site_label
_atom_site_type_symbol
_atom_site_fract_x
_atom_site_fract_y
_atom_site_fract_z
_atom_site_U_iso_or_equiv
_atom_site_adp_type
_atom_site_occupancy
_atom_site_symmetry_multiplicity
_atom_site_calc_flag
_atom_site_refinement_flags
Sr1 Sr 0.53759(5) 0.33093(4) -0.46381(4) 0.01898(18) Uani 1 1 d .
Sr2 Sr 0.01129(5) 0.54202(4) 0.25571(4) 0.01869(18) Uani 1 1 d .
O1 O 0.7478(11) 0.4617(8) -0.3455(7) 0.0311(16) Uani 1 1 d .
O2 O 0.7083(13) 0.6352(9) -0.2285(8) 0.0367(18) Uani 1 1 d .
O3 O -0.2022(11) 0.4104(9) 0.1352(7) 0.0321(17) Uani 1 1 d .
O4 O -0.1678(15) 0.2383(11) 0.0269(10) 0.051(2) Uani 1 1 d .
O5 O -0.3772(11) 0.5945(7) 0.3831(7) 0.0250(15) Uani 1 1 d .
O6 O -0.6477(11) 0.7214(8) 0.5038(8) 0.0299(16) Uani 1 1 d .
O7 O -0.0709(11) 1.2754(7) 0.4124(7) 0.0234(14) Uani 1 1 d .
O8 O 0.1911(11) 1.1547(8) 0.2864(7) 0.0301(16) Uani 1 1 d .
O9 O 0.4205(10) 0.3596(7) -0.7025(6) 0.0234(14) Uani 1 1 d .
O10 O 0.7407(17) 0.1152(11) -0.2753(11) 0.067(3) Uani 1 1 d .
O11 O 0.2404(12) 0.1746(8) -0.3737(7) 0.0336(18) Uani 1 1 d .
O12 O 0.1302(10) 0.5116(7) 0.4956(6) 0.0210(13) Uani 1 1 d .
O13 O 0.3091(11) 0.6977(8) 0.1660(7) 0.0291(16) Uani 1 1 d .
O14 O -0.1971(16) 0.7504(10) 0.0705(10) 0.065(3) Uani 1 1 d .
O15 O 0.0080(8) 0.8131(6) -0.3136(5) 0.0393(11) Uani 1 1 d .
O16 O 0.3248(15) 0.8848(10) -0.2161(8) 0.045(2) Uani 1 1 d .
O17 O 0.6300(11) 0.0492(7) -0.0142(7) 0.0600(16) Uani 1 1 d .
O18 O 0.2120(16) -0.0031(11) 0.0017(10) 0.057(3) Uani 1 1 d .
N1 N 0.3506(13) 0.4005(10) -0.2238(7) 0.0216(17) Uani 1 1 d .
N2 N 0.1968(12) 0.4721(9) 0.0190(8) 0.0202(16) Uani 1 1 d .
N3 N -0.1408(12) 0.8161(9) 0.3398(8) 0.0202(15) Uani 1 1 d .
N4 N -0.3127(13) 1.0621(9) 0.4523(9) 0.0250(17) Uani 1 1 d .
C1 C 0.4528(14) 0.4796(10) -0.1781(7) 0.0174(17) Uani 1 1 d .
C2 C 0.3743(15) 0.5171(12) -0.0545(9) 0.0215(18) Uani 1 1 d .
H2 H 0.4481 0.5737 -0.0248 0.026 Uiso 1 1 calc R
C3 C 0.0977(14) 0.3909(10) -0.0327(10) 0.0217(19) Uani 1 1 d .
C4 C 0.1713(16) 0.3597(11) -0.1506(10) 0.0224(18) Uani 1 1 d .
H4 H 0.0932 0.3073 -0.1823 0.027 Uiso 1 1 calc R
C5 C 0.6493(16) 0.5310(11) -0.2594(10) 0.0243(19) Uani 1 1 d .
C6 C -0.1141(15) 0.3440(11) 0.0487(10) 0.0234(19) Uani 1 1 d .
C7 C -0.0319(15) 0.9227(10) 0.3217(10) 0.0216(19) Uani 1 1 d .
H7 H 0.1037 0.9177 0.2695 0.026 Uiso 1 1 calc R
C8 C -0.1178(13) 1.0448(10) 0.3804(9) 0.0174(17) Uani 1 1 d .
C9 C -0.4211(15) 0.9477(11) 0.4673(9) 0.0241(19) Uani 1 1 d .
H9 H -0.5592 0.9536 0.5168 0.029 Uiso 1 1 calc R
C10 C -0.3389(14) 0.8259(9) 0.4142(8) 0.0179(17) Uani 1 1 d .
C11 C 0.0143(14) 1.1696(9) 0.3553(9) 0.0173(17) Uani 1 1 d .
C12 C -0.4628(15) 0.7061(10) 0.4333(9) 0.0215(18) Uani 1 1 d .

loop_
_atom_site_aniso_label
_atom_site_aniso_U_11
_atom_site_aniso_U_22
_atom_site_aniso_U_33
_atom_site_aniso_U_23
_atom_site_aniso_U_13
_atom_site_aniso_U_12
Sr1 0.0204(4) 0.0183(4) 0.0197(4) -0.0081(3) 0.0047(3) -0.0072(3)
Sr2 0.0202(4) 0.0180(4) 0.0197(4) -0.0087(3) 0.0051(3) -0.0075(3)
O1 0.022(4) 0.040(4) 0.031(4) -0.014(3) 0.012(3) -0.010(3)
O2 0.032(4) 0.034(4) 0.049(5) -0.013(3) 0.016(3) -0.025(3)
O3 0.021(3) 0.047(4) 0.024(4) -0.007(3) 0.009(3) -0.009(3)
O4 0.037(4) 0.057(6) 0.073(6) -0.031(5) 0.013(4) -0.027(4)
O5 0.029(4) 0.021(3) 0.031(4) -0.018(3) 0.010(3) -0.011(3)
O6 0.017(3) 0.032(4) 0.046(4) -0.023(3) 0.015(3) -0.013(3)
O7 0.025(3) 0.016(3) 0.033(4) -0.010(3) 0.005(3) -0.012(3)
O8 0.028(4) 0.030(4) 0.039(4) -0.019(3) 0.010(3) -0.016(3)
O9 0.024(3) 0.022(3) 0.031(4) -0.017(3) 0.006(3) -0.010(3)
O10 0.063(7) 0.041(5) 0.088(8) -0.005(5) -0.026(5) 0.005(4)
O11 0.035(4) 0.039(4) 0.035(4) -0.018(3) 0.008(3) -0.019(4)
O12 0.016(3) 0.026(3) 0.018(3) -0.005(2) 0.003(2) -0.003(3)
O13 0.023(4) 0.026(3) 0.039(4) -0.009(3) -0.003(3) -0.006(3)
O14 0.056(6) 0.044(5) 0.073(7) 0.025(4) -0.017(5) -0.006(4)
O15 0.033(2) 0.033(3) 0.055(3) -0.019(2) 0.008(2) -0.012(2)
O16 0.056(5) 0.038(4) 0.038(4) -0.008(3) -0.003(3) -0.011(4)
O17 0.065(4) 0.043(3) 0.081(5) -0.016(3) -0.022(3) -0.019(3)
O18 0.058(6) 0.040(5) 0.076(7) -0.009(4) -0.011(5) -0.018(4)
N1 0.024(4) 0.028(4) 0.013(3) -0.004(3) 0.006(3) -0.012(3)
N2 0.016(4) 0.023(4) 0.026(4) -0.014(3) 0.000(3) -0.003(3)
N3 0.016(3) 0.020(4) 0.030(4) -0.016(3) 0.005(3) -0.006(3)
N4 0.028(4) 0.016(4) 0.032(4) -0.011(3) 0.010(3) -0.010(3)
C1 0.019(4) 0.022(4) 0.008(3) -0.003(3) 0.004(3) -0.004(3)
C2 0.019(4) 0.035(5) 0.016(4) -0.013(4) 0.003(3) -0.012(4)
C3 0.012(4) 0.022(4) 0.033(5) -0.011(4) 0.001(3) -0.007(4)
C4 0.023(4) 0.017(4) 0.032(5) -0.011(4) 0.000(3) -0.009(3)
C5 0.021(4) 0.026(4) 0.025(4) -0.002(4) 0.001(3) -0.009(4)
C6 0.014(4) 0.031(5) 0.024(4) -0.002(4) 0.003(3) -0.010(3)
C7 0.019(4) 0.016(4) 0.036(5) -0.017(4) 0.002(3) -0.005(3)
C8 0.014(4) 0.016(4) 0.024(4) -0.006(3) -0.002(3) -0.006(3)
C9 0.021(4) 0.026(4) 0.026(5) -0.007(4) 0.013(3) -0.015(4)
C10 0.025(4) 0.011(4) 0.018(4) -0.006(3) 0.004(3) -0.007(3)
C11 0.019(4) 0.014(4) 0.025(5) -0.007(3) -0.001(3) -0.012(3)
C12 0.020(4) 0.022(4) 0.022(5) -0.006(4) 0.005(3) -0.006(3)

loop_
_atom_type_symbol
_atom_type_description
_atom_type_scat_dispersion_real
_atom_type_scat_dispersion_imag
_atom_type_scat_source
C C 0.0033 0.0016
;
International Tables for Crystallography
(Vol. C, Tables 4.2.6.8 and 6.1.1.4)
;
H H 0.0000 0.0000
;
International Tables for Crystallography
(Vol. C, Table 6.1.1.4)
;
N N 0.0061 0.0033
;
International Tables for Crystallography
(Vol. C, Tables 4.2.6.8 and 6.1.1.4)
;
O O 0.0106 0.0060
;
International Tables for Crystallography
(Vol. C, Tables 4.2.6.8 and 6.1.1.4)
;
Sr Sr -1.5307 3.2498
;
International Tables for Crystallography
(Vol. C, Tables 4.2.6.8 and 6.1.1.4)
;

loop_
_geom_angle_atom_site_label_1
_geom_angle_atom_site_label_2
_geom_angle_atom_site_label_3
_geom_angle
_geom_angle_site_symmetry_1
_geom_angle_site_symmetry_3
O11 Sr1 O7 133.0(2) . 1_644
O11 Sr1 O10 78.9(3) . .
O7 Sr1 O10 81.1(3) 1_644 .
O11 Sr1 O1 131.3(2) . .
O7 Sr1 O1 81.0(2) 1_644 .
O10 Sr1 O1 73.2(3) . .
O11 Sr1 O9 86.4(2) . .
O7 Sr1 O9 80.8(2) 1_644 .
O10 Sr1 O9 137.9(3) . .
O1 Sr1 O9 139.64(19) . .
O11 Sr1 O12 70.7(2) . 1_554
O7 Sr1 O12 139.8(2) 1_644 1_554
O10 Sr1 O12 139.1(3) . 1_554
O1 Sr1 O12 107.4(2) . 1_554
O9 Sr1 O12 67.48(16) . 1_554
O11 Sr1 O5 145.6(2) . 1_654
O7 Sr1 O5 71.68(17) 1_644 1_654
O10 Sr1 O5 134.3(3) . 1_654
O1 Sr1 O5 66.9(2) . 1_654
O9 Sr1 O5 73.3(2) . 1_654
O12 Sr1 O5 75.9(2) 1_554 1_654
O11 Sr1 N1 74.4(2) . .
O7 Sr1 N1 137.5(2) 1_644 .
O10 Sr1 N1 73.0(3) . .
O1 Sr1 N1 59.8(2) . .
O9 Sr1 N1 139.9(2) . .
O12 Sr1 N1 73.0(2) 1_554 .
O5 Sr1 N1 103.7(2) 1_654 .
O11 Sr1 N4 72.8(2) . 1_644
O7 Sr1 N4 60.4(2) 1_644 1_644
O10 Sr1 N4 70.5(3) . 1_644
O1 Sr1 N4 130.0(2) . 1_644
O9 Sr1 N4 67.5(2) . 1_644
O12 Sr1 N4 122.6(2) 1_554 1_644
O5 Sr1 N4 121.2(2) 1_654 1_644
N1 Sr1 N4 134.5(2) . 1_644
O11 Sr1 C12 135.6(2) . 1_654
O7 Sr1 C12 88.57(19) 1_644 1_654
O10 Sr1 C12 130.9(3) . 1_654
O1 Sr1 C12 57.7(2) . 1_654
O9 Sr1 C12 86.2(2) . 1_654
O12 Sr1 C12 66.1(2) 1_554 1_654
O5 Sr1 C12 20.04(19) 1_654 1_654
N1 Sr1 C12 83.9(2) . 1_654
N4 Sr1 C12 141.2(2) 1_644 1_654
O11 Sr1 Sr2 158.29(16) . 1_654
O7 Sr1 Sr2 37.13(14) 1_644 1_654
O10 Sr1 Sr2 110.9(2) . 1_654
O1 Sr1 Sr2 70.33(15) . 1_654
O9 Sr1 Sr2 73.40(13) . 1_654
O12 Sr1 Sr2 107.35(13) 1_554 1_654
O5 Sr1 Sr2 34.55(13) 1_654 1_654
N1 Sr1 Sr2 126.55(16) . 1_654
N4 Sr1 Sr2 91.76(16) 1_644 1_654
C12 Sr1 Sr2 52.35(14) 1_654 1_654
O11 Sr1 Sr2 76.36(18) . 1_554
O7 Sr1 Sr2 111.38(16) 1_644 1_554
O10 Sr1 Sr2 154.4(2) . 1_554
O1 Sr1 Sr2 129.44(16) . 1_554
O9 Sr1 Sr2 33.93(13) . 1_554
O12 Sr1 Sr2 33.54(12) 1_554 1_554
O5 Sr1 Sr2 71.27(15) 1_654 1_554
N1 Sr1 Sr2 106.29(17) . 1_554
N4 Sr1 Sr2 95.58(19) 1_644 1_554
C12 Sr1 Sr2 73.32(16) 1_654 1_554
Sr2 Sr1 Sr2 90.439(10) 1_654 1_554
O13 Sr2 O5 133.3(2) . .
O13 Sr2 O14 80.6(3) . .
O5 Sr2 O14 81.2(3) . .
O13 Sr2 O12 86.4(2) . .
O5 Sr2 O12 80.1(2) . .
O14 Sr2 O12 139.0(3) . .
O13 Sr2 O3 131.3(2) . .
O5 Sr2 O3 81.4(2) . .
O14 Sr2 O3 71.7(3) . .
O12 Sr2 O3 139.63(19) . .
O13 Sr2 O9 70.7(2) . 1_556
O5 Sr2 O9 138.6(2) . 1_556
O14 Sr2 O9 140.2(3) . 1_556
O12 Sr2 O9 67.04(16) . 1_556
O3 Sr2 O9 107.55(19) . 1_556
O13 Sr2 O7 144.8(2) . 1_545
O5 Sr2 O7 71.23(18) . 1_545
O14 Sr2 O7 133.4(3) . 1_545
O12 Sr2 O7 72.4(2) . 1_545
O3 Sr2 O7 67.7(2) . 1_545
O9 Sr2 O7 75.16(19) 1_556 1_545
O13 Sr2 N2 74.5(2) . .
O5 Sr2 N2 138.3(2) . .
O14 Sr2 N2 73.2(3) . .
O12 Sr2 N2 139.49(19) . .
O3 Sr2 N2 59.7(2) . .
O9 Sr2 N2 73.0(2) 1_556 .
O7 Sr2 N2 103.7(2) 1_545 .
O13 Sr2 N3 72.8(2) . .
O5 Sr2 N3 60.7(2) . .
O14 Sr2 N3 71.0(3) . .
O12 Sr2 N3 68.0(2) . .
O3 Sr2 N3 129.7(2) . .
O9 Sr2 N3 122.7(2) 1_556 .
O7 Sr2 N3 121.2(2) 1_545 .
N2 Sr2 N3 134.5(2) . .
O13 Sr2 C11 135.2(2) . 1_545
O5 Sr2 C11 88.4(2) . 1_545
O14 Sr2 C11 129.3(3) . 1_545
O12 Sr2 C11 86.2(2) . 1_545
O3 Sr2 C11 57.7(2) . 1_545
O9 Sr2 C11 65.69(19) 1_556 1_545
O7 Sr2 C11 20.69(19) 1_545 1_545
N2 Sr2 C11 83.2(2) . 1_545
N3 Sr2 C11 141.9(2) . 1_545
O13 Sr2 Sr1 158.24(16) . 1_456
O5 Sr2 Sr1 36.43(15) . 1_456
O14 Sr2 Sr1 109.5(2) . 1_456
O12 Sr2 Sr1 73.36(13) . 1_456
O3 Sr2 Sr1 70.44(14) . 1_456
O9 Sr2 Sr1 107.11(14) 1_556 1_456
O7 Sr2 Sr1 34.81(13) 1_545 1_456
N2 Sr2 Sr1 126.43(17) . 1_456
N3 Sr2 Sr1 91.94(15) . 1_456
C11 Sr2 Sr1 52.79(14) 1_545 1_456
O13 Sr2 Sr1 76.22(15) . 1_556
O5 Sr2 Sr1 110.43(17) . 1_556
O14 Sr2 Sr1 155.9(2) . 1_556
O12 Sr2 Sr1 33.67(12) . 1_556
O3 Sr2 Sr1 129.64(16) . 1_556
O9 Sr2 Sr1 33.38(13) 1_556 1_556
O7 Sr2 Sr1 70.57(15) 1_545 1_556
N2 Sr2 Sr1 106.12(16) . 1_556
N3 Sr2 Sr1 95.75(16) . 1_556
C11 Sr2 Sr1 73.40(15) 1_545 1_556
Sr1 Sr2 Sr1 90.439(10) 1_456 1_556
C5 O1 Sr1 122.4(6) . .
C6 O3 Sr2 124.7(6) . .
C12 O5 Sr2 126.8(6) . .
C12 O5 Sr1 113.3(6) . 1_456
Sr2 O5 Sr1 109.0(2) . 1_456
C11 O7 Sr1 128.2(5) . 1_466
C11 O7 Sr2 110.0(5) . 1_565
Sr1 O7 Sr2 108.1(2) 1_466 1_565
Sr1 O9 Sr2 112.7(2) . 1_554
Sr2 O12 Sr1 112.8(2) . 1_556
C1 N1 C4 116.9(8) . .
C1 N1 Sr1 116.6(5) . .
C4 N1 Sr1 126.5(6) . .
C2 N2 C3 115.4(8) . .
C2 N2 Sr2 125.5(6) . .
C3 N2 Sr2 119.1(6) . .
C7 N3 C10 119.0(7) . .
C7 N3 Sr2 126.8(6) . .
C10 N3 Sr2 114.0(5) . .
C8 N4 C9 113.8(8) . .
C8 N4 Sr1 117.0(6) . 1_466
C9 N4 Sr1 129.0(6) . 1_466
N1 C1 C2 120.9(8) . .
N1 C1 C5 118.3(7) . .
C2 C1 C5 120.8(9) . .
N2 C2 C1 121.3(8) . .
N2 C2 H2 119.4 . .
C1 C2 H2 119.4 . .
C4 C3 N2 122.4(9) . .
C4 C3 C6 121.6(9) . .
N2 C3 C6 115.9(8) . .
N1 C4 C3 123.0(9) . .
N1 C4 H4 118.5 . .
C3 C4 H4 118.5 . .
O1 C5 O2 126.8(9) . .
O1 C5 C1 117.3(9) . .
O2 C5 C1 115.7(8) . .
O4 C6 O3 126.5(10) . .
O4 C6 C3 116.7(8) . .
O3 C6 C3 116.6(9) . .
N3 C7 C8 120.7(8) . .
N3 C7 H7 119.7 . .
C8 C7 H7 119.7 . .
N4 C8 C7 123.1(8) . .
N4 C8 C11 117.6(8) . .
C7 C8 C11 119.2(7) . .
C10 C9 N4 124.3(8) . .
C10 C9 H9 117.9 . .
N4 C9 H9 117.9 . .
N3 C10 C9 119.1(8) . .
N3 C10 C12 118.9(7) . .
C9 C10 C12 122.0(7) . .
O8 C11 O7 126.7(8) . .
O8 C11 C8 117.3(7) . .
O7 C11 C8 116.0(7) . .
O8 C11 Sr2 84.5(5) . 1_565
O7 C11 Sr2 49.3(4) . 1_565
C8 C11 Sr2 147.5(6) . 1_565
O6 C12 O5 124.5(9) . .
O6 C12 C10 116.1(8) . .
O5 C12 C10 119.3(8) . .
O6 C12 Sr1 84.0(5) . 1_456
O5 C12 Sr1 46.6(5) . 1_456
C10 C12 Sr1 147.6(6) . 1_456

loop_
_geom_bond_atom_site_label_1
_geom_bond_atom_site_label_2
_geom_bond_distance
_geom_bond_site_symmetry_2
Sr1 O11 2.563(7) .
Sr1 O7 2.577(6) 1_644
Sr1 O10 2.642(10) .
Sr1 O1 2.654(7) .
Sr1 O9 2.671(7) .
Sr1 O12 2.694(6) 1_554
Sr1 O5 2.696(7) 1_654
Sr1 N1 2.805(7) .
Sr1 N4 2.809(8) 1_644
Sr1 C12 3.406(9) 1_654
Sr1 Sr2 4.2924(5) 1_654
Sr1 Sr2 4.4799(6) 1_554
Sr2 O13 2.561(7) .
Sr2 O5 2.575(6) .
Sr2 O14 2.604(8) .
Sr2 O12 2.685(6) .
Sr2 O3 2.690(8) .
Sr2 O9 2.711(7) 1_556
Sr2 O7 2.725(6) 1_545
Sr2 N2 2.771(8) .
Sr2 N3 2.856(7) .
Sr2 C11 3.377(8) 1_545
Sr2 Sr1 4.2924(5) 1_456
Sr2 Sr1 4.4799(6) 1_556
O1 C5 1.260(12) .
O2 C5 1.271(12) .
O3 C6 1.233(12) .
O4 C6 1.220(13) .
O5 C12 1.271(11) .
O5 Sr1 2.696(7) 1_456
O6 C12 1.266(10) .
O7 C11 1.269(10) .
O7 Sr1 2.577(6) 1_466
O7 Sr2 2.725(6) 1_565
O8 C11 1.219(11) .
O9 Sr2 2.711(6) 1_554
O12 Sr1 2.694(6) 1_556
N1 C1 1.321(12) .
N1 C4 1.332(12) .
N2 C2 1.338(12) .
N2 C3 1.363(12) .
N3 C7 1.309(12) .
N3 C10 1.350(11) .
N4 C8 1.324(11) .
N4 C9 1.376(12) .
N4 Sr1 2.809(8) 1_466
C1 C2 1.431(11) .
C1 C5 1.487(12) .
C2 H2 0.9300 .
C3 C4 1.347(13) .
C3 C6 1.550(12) .
C4 H4 0.9300 .
C7 C8 1.408(12) .
C7 H7 0.9300 .
C8 C11 1.546(11) .
C9 C10 1.368(12) .
C9 H9 0.9300 .
C10 C12 1.479(12) .
C11 Sr2 3.377(8) 1_565
C12 Sr1 3.406(9) 1_456

loop_
_geom_torsion_atom_site_label_1
_geom_torsion_atom_site_label_2
_geom_torsion_atom_site_label_3
_geom_torsion_atom_site_label_4
_geom_torsion
_geom_torsion_site_symmetry_1
_geom_torsion_site_symmetry_4
O11 Sr1 O1 C5 -41.3(9) . .
O7 Sr1 O1 C5 177.5(8) 1_644 .
O10 Sr1 O1 C5 -99.1(8) . .
O9 Sr1 O1 C5 113.4(8) . .
O12 Sr1 O1 C5 38.0(8) 1_554 .
O5 Sr1 O1 C5 103.7(8) 1_654 .
N1 Sr1 O1 C5 -19.4(7) . .
N4 Sr1 O1 C5 -144.2(7) 1_644 .
C12 Sr1 O1 C5 83.5(8) 1_654 .
Sr2 Sr1 O1 C5 140.7(8) 1_654 .
Sr2 Sr1 O1 C5 67.2(8) 1_554 .
O13 Sr2 O3 C6 39.9(9) . .
O5 Sr2 O3 C6 -177.9(8) . .
O14 Sr2 O3 C6 98.6(8) . .
O12 Sr2 O3 C6 -114.5(8) . .
O9 Sr2 O3 C6 -39.6(8) 1_556 .
O7 Sr2 O3 C6 -104.7(8) 1_545 .
N2 Sr2 O3 C6 17.7(8) . .
N3 Sr2 O3 C6 142.4(8) . .
C11 Sr2 O3 C6 -84.3(8) 1_545 .
Sr1 Sr2 O3 C6 -142.0(8) 1_456 .
Sr1 Sr2 O3 C6 -68.5(8) 1_556 .
O13 Sr2 O5 C12 -9.4(9) . .
O14 Sr2 O5 C12 -77.5(8) . .
O12 Sr2 O5 C12 65.9(8) . .
O3 Sr2 O5 C12 -150.1(8) . .
O9 Sr2 O5 C12 103.1(8) 1_556 .
O7 Sr2 O5 C12 140.6(7) 1_545 .
N2 Sr2 O5 C12 -129.6(7) . .
N3 Sr2 O5 C12 -4.3(7) . .
C11 Sr2 O5 C12 152.3(9) 1_545 .
Sr1 Sr2 O5 C12 141.3(9) 1_456 .
Sr1 Sr2 O5 C12 80.7(8) 1_556 .
O13 Sr2 O5 Sr1 -150.7(2) . 1_456
O14 Sr2 O5 Sr1 141.2(3) . 1_456
O12 Sr2 O5 Sr1 -75.4(2) . 1_456
O3 Sr2 O5 Sr1 68.6(3) . 1_456
O9 Sr2 O5 Sr1 -38.2(4) 1_556 1_456
O7 Sr2 O5 Sr1 -0.7(3) 1_545 1_456
N2 Sr2 O5 Sr1 89.0(4) . 1_456
N3 Sr2 O5 Sr1 -145.6(4) . 1_456
C11 Sr2 O5 Sr1 11.0(3) 1_545 1_456
Sr1 Sr2 O5 Sr1 -60.6(2) 1_556 1_456
O11 Sr1 O9 Sr2 70.8(3) . 1_554
O7 Sr1 O9 Sr2 -154.6(3) 1_644 1_554
O10 Sr1 O9 Sr2 139.8(4) . 1_554
O1 Sr1 O9 Sr2 -90.5(3) . 1_554
O12 Sr1 O9 Sr2 0.2(3) 1_554 1_554
O5 Sr1 O9 Sr2 -81.1(2) 1_654 1_554
N1 Sr1 O9 Sr2 10.4(4) . 1_554
N4 Sr1 O9 Sr2 143.7(3) 1_644 1_554
C12 Sr1 O9 Sr2 -65.4(2) 1_654 1_554
Sr2 Sr1 O9 Sr2 -117.2(2) 1_654 1_554
O13 Sr2 O12 Sr1 -70.4(2) . 1_556
O5 Sr2 O12 Sr1 154.4(3) . 1_556
O14 Sr2 O12 Sr1 -141.6(3) . 1_556
O3 Sr2 O12 Sr1 90.6(3) . 1_556
O9 Sr2 O12 Sr1 0.2(3) 1_556 1_556
O7 Sr2 O12 Sr1 81.1(2) 1_545 1_556
N2 Sr2 O12 Sr1 -9.6(4) . 1_556
N3 Sr2 O12 Sr1 -143.3(3) . 1_556
C11 Sr2 O12 Sr1 65.4(2) 1_545 1_556
Sr1 Sr2 O12 Sr1 117.6(2) 1_456 1_556
O11 Sr1 N1 C1 170.1(7) . .
O7 Sr1 N1 C1 32.2(8) 1_644 .
O10 Sr1 N1 C1 87.1(7) . .
O1 Sr1 N1 C1 7.0(6) . .
O9 Sr1 N1 C1 -125.6(6) . .
O12 Sr1 N1 C1 -115.8(7) 1_554 .
O5 Sr1 N1 C1 -45.5(7) 1_654 .
N4 Sr1 N1 C1 125.0(6) 1_644 .
C12 Sr1 N1 C1 -49.0(6) 1_654 .
Sr2 Sr1 N1 C1 -16.5(7) 1_654 .
Sr2 Sr1 N1 C1 -119.6(6) 1_554 .
O11 Sr1 N1 C4 -8.9(8) . .
O7 Sr1 N1 C4 -146.8(7) 1_644 .
O10 Sr1 N1 C4 -91.8(9) . .
O1 Sr1 N1 C4 -172.0(9) . .
O9 Sr1 N1 C4 55.4(9) . .
O12 Sr1 N1 C4 65.3(8) 1_554 .
O5 Sr1 N1 C4 135.6(8) 1_654 .
N4 Sr1 N1 C4 -54.0(9) 1_644 .
C12 Sr1 N1 C4 132.1(8) 1_654 .
Sr2 Sr1 N1 C4 164.5(7) 1_654 .
Sr2 Sr1 N1 C4 61.4(8) 1_554 .
O13 Sr2 N2 C2 7.0(8) . .
O5 Sr2 N2 C2 146.3(7) . .
O14 Sr2 N2 C2 91.7(8) . .
O12 Sr2 N2 C2 -57.7(9) . .
O3 Sr2 N2 C2 169.9(9) . .
O9 Sr2 N2 C2 -67.1(8) 1_556 .
O7 Sr2 N2 C2 -136.6(8) 1_545 .
N3 Sr2 N2 C2 52.2(9) . .
C11 Sr2 N2 C2 -133.7(8) 1_545 .
Sr1 Sr2 N2 C2 -166.1(7) 1_456 .
Sr1 Sr2 N2 C2 -63.2(8) 1_556 .
O13 Sr2 N2 C3 -169.9(7) . .
O5 Sr2 N2 C3 -30.6(8) . .
O14 Sr2 N2 C3 -85.3(7) . .
O12 Sr2 N2 C3 125.3(6) . .
O3 Sr2 N2 C3 -7.1(6) . .
O9 Sr2 N2 C3 115.9(7) 1_556 .
O7 Sr2 N2 C3 46.4(7) 1_545 .
N3 Sr2 N2 C3 -124.7(7) . .
C11 Sr2 N2 C3 49.3(7) 1_545 .
Sr1 Sr2 N2 C3 16.9(8) 1_456 .
Sr1 Sr2 N2 C3 119.8(6) 1_556 .
O13 Sr2 N3 C7 -4.5(8) . .
O5 Sr2 N3 C7 179.4(9) . .
O14 Sr2 N3 C7 -90.2(8) . .
O12 Sr2 N3 C7 88.6(8) . .
O3 Sr2 N3 C7 -134.3(7) . .
O9 Sr2 N3 C7 48.0(9) 1_556 .
O7 Sr2 N3 C7 139.9(8) 1_545 .
N2 Sr2 N3 C7 -50.2(9) . .
C11 Sr2 N3 C7 139.5(7) 1_545 .
Sr1 Sr2 N3 C7 159.8(8) 1_456 .
Sr1 Sr2 N3 C7 69.2(8) 1_556 .
O13 Sr2 N3 C10 -179.0(7) . .
O5 Sr2 N3 C10 4.9(6) . .
O14 Sr2 N3 C10 95.3(7) . .
O12 Sr2 N3 C10 -85.9(7) . .
O3 Sr2 N3 C10 51.2(7) . .
O9 Sr2 N3 C10 -126.5(6) 1_556 .
O7 Sr2 N3 C10 -34.6(7) 1_545 .
N2 Sr2 N3 C10 135.3(6) . .
C11 Sr2 N3 C10 -35.1(8) 1_545 .
Sr1 Sr2 N3 C10 -14.7(6) 1_456 .
Sr1 Sr2 N3 C10 -105.4(6) 1_556 .
C4 N1 C1 C2 0.9(12) . .
Sr1 N1 C1 C2 -178.2(7) . .
C4 N1 C1 C5 -178.1(9) . .
Sr1 N1 C1 C5 2.8(11) . .
C3 N2 C2 C1 -0.6(13) . .
Sr2 N2 C2 C1 -177.7(6) . .
N1 C1 C2 N2 0.6(13) . .
C5 C1 C2 N2 179.6(9) . .
C2 N2 C3 C4 -0.9(12) . .
Sr2 N2 C3 C4 176.4(7) . .
C2 N2 C3 C6 -177.5(8) . .
Sr2 N2 C3 C6 -0.2(11) . .
C1 N1 C4 C3 -2.4(13) . .
Sr1 N1 C4 C3 176.5(7) . .
N2 C3 C4 N1 2.5(14) . .
C6 C3 C4 N1 178.9(9) . .
Sr1 O1 C5 O2 -155.4(8) . .
Sr1 O1 C5 C1 29.2(12) . .
N1 C1 C5 O1 -20.5(14) . .
C2 C1 C5 O1 160.5(9) . .
N1 C1 C5 O2 163.7(8) . .
C2 C1 C5 O2 -15.4(14) . .
Sr2 O3 C6 O4 149.8(9) . .
Sr2 O3 C6 C3 -24.8(12) . .
C4 C3 C6 O4 23.8(15) . .
N2 C3 C6 O4 -159.6(9) . .
C4 C3 C6 O3 -161.1(9) . .
N2 C3 C6 O3 15.5(14) . .
C10 N3 C7 C8 0.9(13) . .
Sr2 N3 C7 C8 -173.4(6) . .
C9 N4 C8 C7 1.6(13) . .
Sr1 N4 C8 C7 -174.0(7) 1_466 .
C9 N4 C8 C11 178.7(8) . .
Sr1 N4 C8 C11 3.1(11) 1_466 .
N3 C7 C8 N4 -2.2(13) . .
N3 C7 C8 C11 -179.3(9) . .
C8 N4 C9 C10 0.1(14) . .
Sr1 N4 C9 C10 175.1(7) 1_466 .
C7 N3 C10 C9 0.7(13) . .
Sr2 N3 C10 C9 175.7(7) . .
C7 N3 C10 C12 179.3(8) . .
Sr2 N3 C10 C12 -5.7(11) . .
N4 C9 C10 N3 -1.3(14) . .
N4 C9 C10 C12 -179.9(9) . .
Sr1 O7 C11 O8 172.1(7) 1_466 .
Sr2 O7 C11 O8 37.2(12) 1_565 .
Sr1 O7 C11 C8 -10.0(11) 1_466 .
Sr2 O7 C11 C8 -144.9(6) 1_565 .
Sr1 O7 C11 Sr2 134.9(8) 1_466 1_565
N4 C8 C11 O8 -178.3(9) . .
C7 C8 C11 O8 -1.0(13) . .
N4 C8 C11 O7 3.6(12) . .
C7 C8 C11 O7 -179.2(8) . .
N4 C8 C11 Sr2 -50.6(15) . 1_565
C7 C8 C11 Sr2 126.6(9) . 1_565
Sr2 O5 C12 O6 -174.4(7) . .
Sr1 O5 C12 O6 -34.4(12) 1_456 .
Sr2 O5 C12 C10 3.3(12) . .
Sr1 O5 C12 C10 143.3(7) 1_456 .
Sr2 O5 C12 Sr1 -139.9(9) . 1_456
N3 C10 C12 O6 -179.9(9) . .
C9 C10 C12 O6 -1.3(14) . .
N3 C10 C12 O5 2.3(14) . .
C9 C10 C12 O5 -179.1(9) . .
N3 C10 C12 Sr1 56.5(15) . 1_456
C9 C10 C12 Sr1 -124.9(10) . 1_456
